data_2003238
loop_
_publ_author_name
'Fettinger, J. C.'
'Kraatz, H.-B.'
'Poli, R.'
'Rheingold, A. L.'

_publ_section_title
;
 [CpMoCl(PMe~3~)~3~][BF~4~] and [Cp*MoCl(PMe~3~)~3~][PF~6~]
;
_journal_issue 3
_journal_name_full 'Acta Crystallographica Section C'
_journal_page_first 364
_journal_page_last 367
_journal_paper_doi 10.1107/S010827019400898X
_journal_volume 51
_journal_year 1995
_chemical_formula_moiety 'C19 H42 Cl1 F6 Mo1 P4'
_chemical_formula_sum 'C19 H42 Cl F6 Mo P4'
_chemical_formula_weight 639.8
_space_group_IT_number 14
_symmetry_cell_setting monoclinic
_symmetry_space_group_name_Hall '-P 2ybc'
_symmetry_space_group_name_H-M 'P 1 21/c 1'
_atom_type_scat_source 'SHELXTL-Plus Sheldrick, 1987)'
_cell_angle_alpha 90.
_cell_angle_beta 90.96(3)
_cell_angle_gamma 90.
_cell_formula_units_Z 4
_cell_length_a 12.369(6)
_cell_length_b 14.664(5)
_cell_length_c 15.769(5)
_cell_measurement_reflns_used 25
_cell_measurement_temperature 299
_cell_measurement_theta_max 25
_cell_measurement_theta_min 20
_cell_volume 2859.8(19)
_diffrn_measurement_device 'Siemens P4'
_diffrn_measurement_method \q/2\q
_diffrn_radiation_type MoK\a
_diffrn_radiation_wavelength 0.70930
_diffrn_reflns_av_R_equivalents 1.25
_diffrn_reflns_limit_h_max 13
_diffrn_reflns_limit_h_min -14
_diffrn_reflns_limit_k_max 16
_diffrn_reflns_limit_k_min 0
_diffrn_reflns_limit_l_max 18
_diffrn_reflns_limit_l_min 0
_diffrn_reflns_number 4749
_diffrn_reflns_theta_max 27.50
_diffrn_standards_decay_% 0
_diffrn_standards_interval_time 120
_diffrn_standards_number 3
_exptl_absorpt_coefficient_mu 0.821
_exptl_absorpt_correction_T_max 1.0000
_exptl_absorpt_correction_T_min 0.9921
_exptl_absorpt_correction_type empirical
_exptl_crystal_colour 'dark red'
_exptl_crystal_density_diffrn 1.486
_exptl_crystal_description block
_exptl_crystal_size_max 0.40
_exptl_crystal_size_mid 0.32
_exptl_crystal_size_min 0.22
_refine_diff_density_max 1.01
_refine_diff_density_min -0.75
_refine_ls_extinction_method none
_refine_ls_goodness_of_fit_obs 1.89
_refine_ls_number_parameters 281
_refine_ls_number_reflns 3516
_refine_ls_R_factor_all 0.0851
_refine_ls_R_factor_obs 0.0694
_refine_ls_shift/esd_max 0.079
_refine_ls_structure_factor_coef F
_refine_ls_weighting_details 'w = 1/[\s^2^(F) + 0.003F^2^]'
_refine_ls_weighting_scheme calc
_refine_ls_wR_factor_all 0.1255
_refine_ls_wR_factor_obs 0.1193
_reflns_number_observed 3516
_reflns_number_total 4349
_reflns_observed_criterion F>4\s(F)
_cod_data_source_file bk1037.cif
_cod_data_source_block bk1037_structure_2_of_2
_cod_depositor_comments
;
The following automatic conversions were performed:

'_refine_ls_weighting_scheme' value 'w = 1/[\s^2^(F) + 0.003F^2^]'
was changed to 'calc'. New tag '_refine_ls_weighting_details' was
created. The value of the new tag was set to 'w = 1/[\s^2^(F) +
0.003F^2^]'.

Automatic conversion script
Id: cif_fix_values 3143 2015-03-26 13:38:13Z robertas 
;
_cod_original_cell_volume 2860.(2)
_cod_original_formula_sum 'C19 H42 Cl1 F6 Mo1 P4'
_cod_database_code 2003238

loop_
_symmetry_equiv_pos_as_xyz
x,y,z
x,1/2-y,1/2+z
-x,-y,-z
-x,1/2+y,1/2-z

loop_
_atom_site_label
_atom_site_fract_x
_atom_site_fract_y
_atom_site_fract_z
_atom_site_U_iso_or_equiv
Mo .7384(1) .1594(1) .8207(1) .028(1)
Cl .7094(3) .2766(2) .7084(2) .068(1)
P1 .7524(2) -.0091(2) .8386(2) .036(1)
P2 .5514(3) .1270(2) .7557(2) .058(1)
P3 .9024(3) .1439(2) .7258(2) .057(1)
P4 .2437(2) .3464(2) .0145(2) .057(1)
F1 .1767(7) .2784(6) .0637(6) .163(6)
F2 .3101(8) .4157(8) -.0336(7) .232(10)
F3 .3471(6) .2980(6) .0421(6) .148(6)
F4 .2535(9) .4065(7) .0938(6) .176(7)
F5 .1410(6) .3960(7) -.0119(8) .255(12)
F6 .2340(10) .2864(8) -.0627(6) .247(12)
C1 .6646(8) .1934(7) .9539(6) .041(3)
C2 .6874(9) .2748(7) .9098(6) .045(3)
C3 .8010(8) .2811(7) .9015(7) .044(3)
C4 .8463(7) .2015(7) .9379(6) .042(3)
C5 .7625(9) .1496(6) .9726(6) .041(3)
C6 .5556(10) .1675(8) .9910(8) .064(4)
C7 .6070(10) .3540(8) .8950(9) .063(4)
C8 .8590(11) .3644(8) .8736(9) .070(5)
C9 .9684(8) .1897(9) .9537(9) .068(5)
C10 .7803(13) .0746(9) 1.0396(7) .082(6)
C11 .7414(11) -.0763(8) .7408(8) .070(5)
C12 .8769(9) -.0556(8) .8833(8) .057(4)
C13 .6526(11) -.0679(8) .9023(9) .071(5)
C21 .5590(11) .1009(11) .6446(9) .080(5)
C22 .4599(10) .0381(10) .7910(12) .096(7)
C23 .4600(10) .2241(10) .7534(9) .089(6)
C31 1.0165(10) .0616(10) .7443(11) .089(6)
C32 .8692(12) .1203(11) .6174(8) .086(6)
C33 .9836(13) .2474(10) .7160(10) .097(6)
H6a .5502 .1929 1.0469 .080
H6b .4973 .1899 .9559 .080
H6c .5517 .1022 .9943 .080
H7a .6023 .3902 .9455 .080
H7b .6335 .3910 .8496 .080
H7c .5366 .3310 .8798 .080
H8a .8753 .4014 .9224 .080
H8b .9249 .3488 .8458 .080
H8c .8129 .3978 .8351 .080
H9a .9884 .2151 1.0078 .080
H9b .9845 .1257 .9533 .080
H9c 1.0083 .2196 .9100 .080
H10a .7876 .1015 1.0949 .080
H10b .7194 .0341 1.0385 .080
H10c .8448 .0411 1.0270 .080
H11a .7479 -.1402 .7535 .080
H11b .6723 -.0648 .7144 .080
H11c .7978 -.0587 .7030 .080
H12a .8705 -.1208 .8861 .080
H12b .9370 -.0398 .8484 .080
H12c .8885 -.0316 .9393 .080
H13a .6686 -.1320 .9036 .080
H13b .6541 -.0444 .9591 .080
H13c .5821 -.0586 .8774 .080
H21a .4882 .0889 .6213 .080
H21b .5904 .1518 .6157 .080
H21c .6038 .0480 .6375 .080
H22a .3950 .0393 .7568 .080
H22b .4938 -.0205 .7862 .080
H22c .4423 .0491 .8492 .080
H23a .3921 .2062 .7283 .080
H23b .4487 .2455 .8101 .080
H23c .4913 .2720 .7204 .080
H31a 1.0689 .0677 .7004 .080
H31b 1.0501 .0745 .7983 .080
H31c .9886 .0005 .7443 .080
H32a .9345 .1153 .5857 .080
H32b .8297 .0640 .6135 .080
H32c .8257 .1689 .5946 .080
H33a 1.0434 .2364 .6794 .080
H33b .9398 .2959 .6932 .080
H33c 1.0103 .2643 .7714 .080

loop_
_geom_angle_atom_site_label_1
_geom_angle_atom_site_label_2
_geom_angle_atom_site_label_3
_geom_angle
_geom_angle_publ_flag
Cl Mo P1 140.70(10) no
Cl Mo P2 74.00(10) no
Cl Mo P3 75.60(10) no
P1 Mo P2 85.50(10) no
P1 Mo P3 85.60(10) no
P2 Mo P3 118.10(10) no
Cl Mo C1 115.8(3) no
P2 Mo C1 92.0(2) no
Cl Mo C2 83.6(2) no
P2 Mo C2 97.3(3) no
C1 Mo C2 35.3(3) no
P1 Mo C3 132.8(3) no
P3 Mo C3 97.5(3) no
C2 Mo C3 35.7(4) no
P1 Mo C4 97.7(3) no
P3 Mo C4 92.2(2) no
C2 Mo C4 58.8(4) no
Cl Mo C5 139.6(2) no
P2 Mo C5 118.8(3) no
C1 Mo C5 34.0(3) no
C3 Mo C5 57.7(3) no
Mo P1 C11 115.7(4) no
C11 P1 C12 100.1(6) no
C11 P1 C13 99.7(6) no
Mo P2 C21 111.6(4) no
C21 P2 C22 100.9(7) no
C21 P2 C23 101.0(7) no
Mo P3 C31 124.8(5) no
C31 P3 C32 100.6(7) no
C31 P3 C33 97.7(6) no
F1 P4 F2 179.0(6) no
F2 P4 F3 89.8(5) no
F2 P4 F4 89.3(6) no
F1 P4 F5 89.6(6) no
F3 P4 F5 179.0(5) no
F1 P4 F6 89.6(6) no
F3 P4 F6 90.8(6) no
F5 P4 F6 90.2(7) no
Mo C1 C5 75.2(6) no
Mo C1 C6 130.3(7) no
C5 C1 C6 124.9(9) no
Mo C2 C3 73.0(6) no
Mo C2 C7 130.1(7) no
C3 C2 C7 125.1(9) no
Mo C3 C4 73.4(6) no
Mo C3 C8 128.9(8) no
C4 C3 C8 127.5(10) no
Mo C4 C5 75.5(6) no
Mo C4 C9 130.0(8) no
C5 C4 C9 127.4(10) no
Mo C5 C4 70.2(5) no
Mo C5 C10 137.6(7) no
C4 C5 C10 123.8(10) no
P1 Mo C1 97.8(3) no
P3 Mo C1 149.9(2) no
P1 Mo C2 132.9(2) no
P3 Mo C2 130.9(3) no
Cl Mo C3 84.4(3) no
P2 Mo C3 130.9(3) no
C1 Mo C3 58.5(3) no
Cl Mo C4 116.9(3) no
P2 Mo C4 149.7(2) no
C1 Mo C4 57.7(3) no
C3 Mo C4 35.3(4) no
P1 Mo C5 79.7(2) no
P3 Mo C5 119.4(3) no
C2 Mo C5 57.8(3) no
C4 Mo C5 34.3(3) no
Mo P1 C12 118.2(4) no
Mo P1 C13 119.0(4) no
C12 P1 C13 100.7(6) no
Mo P2 C22 125.0(5) no
Mo P2 C23 114.8(5) no
C22 P2 C23 100.3(6) no
Mo P3 C32 114.0(5) no
Mo P3 C33 114.8(5) no
C32 P3 C33 101.4(7) no
F1 P4 F3 90.6(5) no
F1 P4 F4 89.8(6) no
F3 P4 F4 88.9(6) no
F2 P4 F5 90.0(6) no
F4 P4 F5 90.1(6) no
F2 P4 F6 91.4(6) no
F4 P4 F6 179.3(6) no
Mo C1 C2 69.9(6) no
C2 C1 C5 108.2(9) no
C2 C1 C6 125.7(9) no
Mo C2 C1 74.8(6) no
C1 C2 C3 107.9(9) no
C1 C2 C7 125.2(9) no
Mo C3 C2 71.2(5) no
C2 C3 C4 107.2(8) no
C2 C3 C8 124.4(9) no
Mo C4 C3 71.3(6) no
C3 C4 C5 108.4(8) no
C3 C4 C9 122.7(9) no
Mo C5 C1 70.8(6) no
C1 C5 C4 108.2(8) no
C1 C5 C10 125.9(10) no

loop_
_geom_bond_atom_site_label_1
_geom_bond_atom_site_label_2
_geom_bond_distance
_geom_bond_publ_flag
Mo Cl 2.489(3) no
Mo P1 2.493(2) no
Mo P2 2.559(3) no
Mo P3 2.551(3) no
Mo C1 2.358(10) no
Mo C3 2.317(10) no
Mo C5 2.413(10) no
P1 C12 1.816(11) no
P2 C21 1.797(14) no
P2 C23 1.818(15) no
P3 C32 1.786(14) no
P4 F1 1.518(10) no
P4 F3 1.519(8) no
P4 F5 1.516(9) no
C1 C2 1.413(14) no
C1 C6 1.527(16) no
C2 C7 1.544(15) no
C3 C8 1.488(16) no
C4 C9 1.536(14) no
Mo C2 2.294(10) no
Mo C4 2.345(10) no
P1 C11 1.833(12) no
P1 C13 1.823(14) no
P2 C22 1.819(15) no
P3 C31 1.876(14) no
P3 C33 1.828(15) no
P4 F2 1.518(11) no
P4 F4 1.532(10) no
P4 F6 1.505(11) no
C1 C5 1.397(14) no
C2 C3 1.415(15) no
C3 C4 1.413(14) no
C4 C5 1.404(14) no
C5 C10 1.538(15) no
